data_2201526
loop_
_publ_author_name
'Daniel E. Lynch'
'Ian McClenaghan'

_publ_section_title
;
 Ethyl
 4-<i>tert</i>-butyl-2-(3-phenylureido)-1,3-thiazole-5-carboxylate
;
_journal_issue 7
_journal_name_full 'Acta Crystallographica Section E'
_journal_page_first o733
_journal_page_last o734
_journal_paper_doi 10.1107/S1600536802009923
_journal_volume 58
_journal_year 2002
_chemical_formula_iupac 'C17 H21 N3 O3 S'
_chemical_formula_moiety 'C17 H21 N3 O3 S'
_chemical_formula_sum 'C17 H21 N3 O3 S'
_chemical_formula_weight 347.43
_chemical_name_systematic
;
Ethyl 4-tert-butyl-2-(3-phenylureido)-1,3-thiazole-5-carboxylate
;
_space_group_IT_number 19
_symmetry_cell_setting orthorhombic
_symmetry_space_group_name_Hall 'P 2ac 2ab'
_symmetry_space_group_name_H-M 'P 21 21 21'
_atom_sites_solution_hydrogens geom
_atom_sites_solution_primary direct
_atom_sites_solution_secondary difmap
_audit_creation_method SHELXL-97
_cell_angle_alpha 90.00
_cell_angle_beta 90.00
_cell_angle_gamma 90.00
_cell_formula_units_Z 4
_cell_length_a 6.1391(4)
_cell_length_b 9.9755(6)
_cell_length_c 28.248(2)
_cell_measurement_reflns_used 8676
_cell_measurement_temperature 120(2)
_cell_measurement_theta_max 27.48
_cell_measurement_theta_min 2.91
_cell_volume 1729.9(2)
_computing_cell_refinement 'DENZO and COLLECT'
_computing_data_collection 'DENZO (Otwinowski & Minor, 1997) and COLLECT (Hooft, 1998)'
_computing_data_reduction 'DENZO and COLLECT'
_computing_molecular_graphics 'PLATON97 (Spek, 1997)'
_computing_publication_material SHELXL97
_computing_structure_refinement 'SHELXL97 (Sheldrick, 1997)'
_computing_structure_solution 'SHELXS97 (Sheldrick, 1997)'
_diffrn_ambient_temperature 120(2)
_diffrn_detector_area_resol_mean 9.091
_diffrn_measured_fraction_theta_full 0.968
_diffrn_measured_fraction_theta_max 0.968
_diffrn_measurement_device_type 'Bruker--Nonius KappaCCD area detector'
_diffrn_measurement_method '\f and \w'
_diffrn_radiation_monochromator graphite
_diffrn_radiation_source 'Bruker--Nonius FR591 rotating anode'
_diffrn_radiation_type MoK\a
_diffrn_radiation_wavelength 0.71073
_diffrn_reflns_av_R_equivalents 0.0730
_diffrn_reflns_av_sigmaI/netI 0.1079
_diffrn_reflns_limit_h_max 7
_diffrn_reflns_limit_h_min -6
_diffrn_reflns_limit_k_max 11
_diffrn_reflns_limit_k_min -11
_diffrn_reflns_limit_l_max 18
_diffrn_reflns_limit_l_min -33
_diffrn_reflns_number 6163
_diffrn_reflns_theta_full 24.98
_diffrn_reflns_theta_max 24.98
_diffrn_reflns_theta_min 2.97
_diffrn_standards_decay_% 0
_diffrn_standards_number 0
_exptl_absorpt_coefficient_mu 0.207
_exptl_absorpt_correction_T_max 0.988
_exptl_absorpt_correction_T_min 0.980
_exptl_absorpt_correction_type multi-scan
_exptl_absorpt_process_details '(SORTAV; Blessing, 1995)'
_exptl_crystal_colour colourless
_exptl_crystal_density_diffrn 1.334
_exptl_crystal_density_method 'not measured'
_exptl_crystal_description block
_exptl_crystal_F_000 736
_exptl_crystal_size_max 0.10
_exptl_crystal_size_mid 0.07
_exptl_crystal_size_min 0.06
_refine_diff_density_max 0.257
_refine_diff_density_min -0.221
_refine_ls_abs_structure_details 'Flack (1983), 706 Friedel pairs'
_refine_ls_abs_structure_Flack 0.19(13)
_refine_ls_extinction_method none
_refine_ls_goodness_of_fit_ref 0.794
_refine_ls_hydrogen_treatment mixed
_refine_ls_matrix_type full
_refine_ls_number_parameters 229
_refine_ls_number_reflns 2867
_refine_ls_number_restraints 0
_refine_ls_restrained_S_all 0.794
_refine_ls_R_factor_all 0.0790
_refine_ls_R_factor_gt 0.0501
_refine_ls_shift/su_max <0.001
_refine_ls_shift/su_mean <0.001
_refine_ls_structure_factor_coef Fsqd
_refine_ls_weighting_details 'w = 1/[\s^2^(Fo^2^)+(0.1P)^2^] where P = (Fo^2^+2Fc^2^)/3'
_refine_ls_weighting_scheme calc
_refine_ls_wR_factor_gt 0.1177
_refine_ls_wR_factor_ref 0.1363
_reflns_number_gt 2175
_reflns_number_total 2867
_reflns_threshold_expression I>2\s(I)
_cod_data_source_file na6169.cif
_cod_data_source_block I
_cod_depositor_comments
;
The following automatic conversions were performed:
'_symmetry_cell_setting' value 'Orthorhombic' changed to 'orthorhombic'
according to '/home/saulius/struct/CIF-dictionaries/cif_core.dic'
dictionary named 'cif_core.dic' version 2.4.1 from 2010-06-29.

Automatic conversion script
Id: cif_fix_enum 1527 2010-12-29 10:47:43Z saulius 

The following automatic conversions were performed:

'_symmetry_cell_setting' value 'Orthorhombic' changed to
'orthorhombic' according to
/home/saulius/struct/CIF-dictionaries/cif_core.dic dictionary named
'cif_core.dic' version 2.4.1 from
2010-06-29.

'_exptl_absorpt_correction_type' value 'Multi-scan'
changed to 'multi-scan' according to
/home/saulius/struct/CIF-dictionaries/cif_core.dic dictionary named
'cif_core.dic' version 2.4.1 from 2010-06-29.

Automatic conversion script
Id: cif_fix_values 1715 2011-07-08 13:25:40Z adriana 
;
_cod_database_code 2201526
_cod_database_fobs_code 2201526

loop_
_symmetry_equiv_pos_as_xyz
'x, y, z'
'-x+1/2, -y, z+1/2'
'-x, y+1/2, -z+1/2'
'x+1/2, -y+1/2, -z'

loop_
_atom_site_label
_atom_site_fract_x
_atom_site_fract_y
_atom_site_fract_z
_atom_site_U_iso_or_equiv
_atom_site_adp_type
_atom_site_calc_flag
_atom_site_refinement_flags
_atom_site_occupancy
_atom_site_disorder_assembly
_atom_site_disorder_group
_atom_site_type_symbol
S1 -0.03482(16) -0.26387(10) 0.09594(3) 0.0201(3) Uani d . 1 . . S
C2 0.1869(6) -0.1605(4) 0.08846(14) 0.0192(9) Uani d . 1 . . C
N3 0.2119(5) -0.0682(3) 0.12088(12) 0.0184(8) Uani d . 1 . . N
C4 0.0523(6) -0.0733(4) 0.15504(13) 0.0184(9) Uani d . 1 . . C
C5 -0.0972(6) -0.1752(4) 0.14761(14) 0.0187(9) Uani d . 1 . . C
N21 0.3266(6) -0.1741(4) 0.05020(12) 0.0207(8) Uani d . 1 . . N
H21 0.295(6) -0.235(4) 0.0317(14) 0.013(11) Uiso d . 1 . . H
C22 0.5050(6) -0.0960(4) 0.03774(13) 0.0169(9) Uani d . 1 . . C
O22 0.6105(4) -0.1253(3) 0.00222(9) 0.0217(7) Uani d . 1 . . O
N23 0.5454(6) 0.0100(3) 0.06644(12) 0.0199(8) Uani d . 1 . . N
H23 0.435(6) 0.013(4) 0.0919(14) 0.020(10) Uiso d . 1 . . H
C24 0.7084(7) 0.1097(4) 0.06134(13) 0.0176(9) Uani d . 1 . . C
C25 0.9038(7) 0.0898(4) 0.03677(15) 0.0242(10) Uani d . 1 . . C
H25 0.9323 0.0069 0.0214 0.030 Uiso calc R 1 . . H
C26 1.0545(7) 0.1924(4) 0.03529(14) 0.0239(10) Uani d . 1 . . C
H26 1.1882 0.1788 0.0191 0.030 Uiso calc R 1 . . H
C27 1.0158(7) 0.3142(5) 0.05673(14) 0.0278(10) Uani d . 1 . . C
H27 1.1208 0.3840 0.0550 0.035 Uiso calc R 1 . . H
C28 0.8207(7) 0.3338(4) 0.08104(14) 0.0254(10) Uani d . 1 . . C
H28 0.7919 0.4170 0.0961 0.032 Uiso calc R 1 . . H
C29 0.6703(7) 0.2320(4) 0.08305(14) 0.0247(10) Uani d . 1 . . C
H29 0.5376 0.2457 0.0997 0.031 Uiso calc R 1 . . H
C41 0.0621(6) 0.0311(4) 0.19464(13) 0.0201(9) Uani d . 1 . . C
C42 0.2408(6) 0.1330(4) 0.18309(14) 0.0230(10) Uani d . 1 . . C
H421 0.3813 0.0868 0.1807 0.029 Uiso calc R 1 . . H
H422 0.2481 0.2004 0.2083 0.029 Uiso calc R 1 . . H
H423 0.2075 0.1770 0.1529 0.029 Uiso calc R 1 . . H
C43 0.1224(7) -0.0389(5) 0.24145(14) 0.0259(10) Uani d . 1 . . C
H431 0.2629 -0.0844 0.2379 0.032 Uiso calc R 1 . . H
H432 0.0099 -0.1048 0.2495 0.032 Uiso calc R 1 . . H
H433 0.1327 0.0280 0.2668 0.032 Uiso calc R 1 . . H
C44 -0.1527(7) 0.1061(4) 0.19972(16) 0.0256(11) Uani d . 1 . . C
H441 -0.1400 0.1728 0.2251 0.032 Uiso calc R 1 . . H
H442 -0.2690 0.0425 0.2075 0.032 Uiso calc R 1 . . H
H443 -0.1874 0.1514 0.1699 0.032 Uiso calc R 1 . . H
C51 -0.2832(6) -0.2207(4) 0.17572(14) 0.0176(9) Uani d . 1 . . C
O51 -0.3433(4) -0.1748(3) 0.21338(10) 0.0253(7) Uani d . 1 . . O
O52 -0.3826(4) -0.3260(3) 0.15494(10) 0.0240(7) Uani d . 1 . . O
C53 -0.5728(7) -0.3790(4) 0.18000(15) 0.0238(10) Uani d . 1 . . C
H531 -0.6964 -0.3156 0.1775 0.030 Uiso calc R 1 . . H
H532 -0.5384 -0.3924 0.2139 0.030 Uiso calc R 1 . . H
C54 -0.6305(8) -0.5105(5) 0.15721(18) 0.0387(13) Uani d . 1 . . C
H541 -0.5153 -0.5760 0.1636 0.048 Uiso calc R 1 . . H
H542 -0.6453 -0.4979 0.1229 0.048 Uiso calc R 1 . . H
H543 -0.7686 -0.5432 0.1702 0.048 Uiso calc R 1 . . H

loop_
_atom_site_aniso_label
_atom_site_aniso_U_11
_atom_site_aniso_U_22
_atom_site_aniso_U_33
_atom_site_aniso_U_12
_atom_site_aniso_U_13
_atom_site_aniso_U_23
S1 0.0218(6) 0.0207(6) 0.0179(5) -0.0039(5) 0.0001(4) -0.0021(5)
C2 0.019(2) 0.018(2) 0.020(2) 0.0048(18) 0.0021(18) -0.0006(19)
N3 0.0176(19) 0.016(2) 0.022(2) -0.0037(15) 0.0022(15) -0.0015(15)
C4 0.024(2) 0.017(2) 0.014(2) -0.0001(18) 0.0002(18) 0.0042(16)
C5 0.020(2) 0.018(2) 0.019(2) -0.0029(18) 0.0003(17) 0.0008(18)
N21 0.023(2) 0.020(2) 0.0192(19) -0.0013(18) 0.0018(16) -0.0052(17)
C22 0.021(2) 0.016(2) 0.014(2) 0.0021(18) -0.0010(18) 0.0029(16)
O22 0.0234(16) 0.0240(16) 0.0178(15) 0.0020(12) 0.0018(12) -0.0031(13)
N23 0.0206(19) 0.0215(19) 0.0175(18) -0.0043(17) 0.0043(16) -0.0022(15)
C24 0.021(2) 0.020(2) 0.012(2) -0.0046(19) -0.0015(16) 0.0017(17)
C25 0.027(3) 0.027(3) 0.019(2) 0.0027(19) -0.0006(18) 0.0029(18)
C26 0.016(2) 0.033(3) 0.023(2) -0.003(2) -0.0009(18) 0.0064(19)
C27 0.029(3) 0.031(3) 0.023(2) -0.010(2) -0.006(2) 0.0067(19)
C28 0.029(3) 0.025(2) 0.022(2) -0.009(2) 0.001(2) -0.0039(19)
C29 0.026(2) 0.024(2) 0.023(2) -0.005(2) 0.0056(18) -0.0023(19)
C41 0.024(2) 0.020(2) 0.016(2) -0.005(2) 0.0026(18) -0.0004(17)
C42 0.030(3) 0.021(3) 0.018(2) -0.003(2) 0.0020(18) -0.0069(19)
C43 0.029(2) 0.029(3) 0.020(2) -0.002(2) -0.0015(19) -0.004(2)
C44 0.025(3) 0.027(3) 0.025(2) 0.002(2) 0.005(2) -0.003(2)
C51 0.017(2) 0.018(2) 0.017(2) 0.0044(18) -0.0019(17) 0.0014(18)
O51 0.0238(16) 0.0306(17) 0.0213(16) -0.0054(14) 0.0028(13) -0.0047(14)
O52 0.0240(15) 0.0239(16) 0.0241(15) -0.0086(13) 0.0034(12) -0.0050(13)
C53 0.022(2) 0.024(2) 0.025(2) -0.0053(19) 0.0047(18) 0.001(2)
C54 0.032(3) 0.036(3) 0.048(3) -0.013(2) 0.016(2) -0.010(2)

loop_
_atom_type_symbol
_atom_type_description
_atom_type_scat_dispersion_real
_atom_type_scat_dispersion_imag
_atom_type_scat_source
C C 0.0033 0.0016 'International Tables Vol C Tables 4.2.6.8 and 6.1.1.4'
H H 0.0000 0.0000 'International Tables Vol C Tables 4.2.6.8 and 6.1.1.4'
N N 0.0061 0.0033 'International Tables Vol C Tables 4.2.6.8 and 6.1.1.4'
O O 0.0106 0.0060 'International Tables Vol C Tables 4.2.6.8 and 6.1.1.4'
S S 0.1246 0.1234 'International Tables Vol C Tables 4.2.6.8 and 6.1.1.4'

loop_
_geom_angle_atom_site_label_1
_geom_angle_atom_site_label_2
_geom_angle_atom_site_label_3
_geom_angle
C2 S1 C5 88.4(2)
N3 C2 N21 122.9(4)
N3 C2 S1 115.4(3)
N21 C2 S1 121.8(3)
C2 N3 C4 112.4(3)
N3 C4 C5 113.1(3)
N3 C4 C41 117.4(3)
C5 C4 C41 129.5(4)
C4 C5 C51 131.5(4)
C4 C5 S1 110.6(3)
C51 C5 S1 117.8(3)
C2 N21 C22 129.1(4)
C2 N21 H21 115(3)
C22 N21 H21 116(3)
O22 C22 N23 125.2(4)
O22 C22 N21 119.3(3)
N23 C22 N21 115.5(3)
C22 N23 C24 128.0(3)
C22 N23 H23 109(2)
C24 N23 H23 122(2)
C29 C24 C25 119.3(4)
C29 C24 N23 117.0(4)
C25 C24 N23 123.7(4)
C26 C25 C24 118.9(4)
C26 C25 H25 120.5
C24 C25 H25 120.5
C27 C26 C25 121.7(4)
C27 C26 H26 119.1
C25 C26 H26 119.1
C26 C27 C28 119.2(4)
C26 C27 H27 120.4
C28 C27 H27 120.4
C29 C28 C27 119.6(4)
C29 C28 H28 120.2
C27 C28 H28 120.2
C28 C29 C24 121.3(4)
C28 C29 H29 119.4
C24 C29 H29 119.4
C44 C41 C4 111.7(3)
C44 C41 C42 108.3(3)
C4 C41 C42 108.9(3)
C44 C41 C43 110.5(3)
C4 C41 C43 109.2(3)
C42 C41 C43 108.1(3)
C41 C42 H421 109.5
C41 C42 H422 109.5
H421 C42 H422 109.5
C41 C42 H423 109.5
H421 C42 H423 109.5
H422 C42 H423 109.5
C41 C43 H431 109.5
C41 C43 H432 109.5
H431 C43 H432 109.5
C41 C43 H433 109.5
H431 C43 H433 109.5
H432 C43 H433 109.5
C41 C44 H441 109.5
C41 C44 H442 109.5
H441 C44 H442 109.5
C41 C44 H443 109.5
H441 C44 H443 109.5
H442 C44 H443 109.5
O51 C51 O52 122.4(4)
O51 C51 C5 126.5(4)
O52 C51 C5 111.0(3)
C51 O52 C53 115.5(3)
O52 C53 C54 107.2(3)
O52 C53 H531 110.3
C54 C53 H531 110.3
O52 C53 H532 110.3
C54 C53 H532 110.3
H531 C53 H532 108.5
C53 C54 H541 109.5
C53 C54 H542 109.5
H541 C54 H542 109.5
C53 C54 H543 109.5
H541 C54 H543 109.5
H542 C54 H543 109.5

loop_
_geom_bond_atom_site_label_1
_geom_bond_atom_site_label_2
_geom_bond_site_symmetry_2
_geom_bond_distance
_geom_bond_publ_flag
S1 C2 . 1.721(4) ?
S1 C5 . 1.749(4) ?
C2 N3 . 1.308(5) ?
C2 N21 . 1.387(5) ?
N3 C4 . 1.376(5) ?
C4 C5 . 1.385(6) ?
C4 C41 . 1.529(5) ?
C5 C51 . 1.463(5) ?
N21 C22 . 1.389(5) ?
N21 H21 . 0.82(4) ?
C22 O22 . 1.229(4) ?
C22 N23 . 1.356(5) ?
N23 C24 . 1.418(5) ?
N23 H23 . 0.99(4) ?
C24 C29 . 1.385(6) ?
C24 C25 . 1.400(6) ?
C25 C26 . 1.381(6) ?
C25 H25 . 0.95 ?
C26 C27 . 1.378(6) ?
C26 H26 . 0.95 ?
C27 C28 . 1.394(6) ?
C27 H27 . 0.95 ?
C28 C29 . 1.374(6) ?
C28 H28 . 0.95 ?
C29 H29 . 0.95 ?
C41 C44 . 1.523(6) ?
C41 C42 . 1.531(5) ?
C41 C43 . 1.540(6) ?
C42 H421 . 0.98 ?
C42 H422 . 0.98 ?
C42 H423 . 0.98 ?
C43 H431 . 0.98 ?
C43 H432 . 0.98 ?
C43 H433 . 0.98 ?
C44 H441 . 0.98 ?
C44 H442 . 0.98 ?
C44 H443 . 0.98 ?
C51 O51 . 1.215(4) ?
C51 O52 . 1.350(5) ?
O52 C53 . 1.464(5) ?
C53 C54 . 1.504(6) ?
C53 H531 . 0.99 ?
C53 H532 . 0.99 ?
C54 H541 . 0.98 ?
C54 H542 . 0.98 ?
C54 H543 . 0.98 ?

loop_
_geom_hbond_atom_site_label_D
_geom_hbond_atom_site_label_H
_geom_hbond_atom_site_label_A
_geom_hbond_site_symmetry_A
_geom_hbond_distance_DH
_geom_hbond_distance_HA
_geom_hbond_distance_DA
_geom_hbond_angle_DHA
_geom_hbond_publ_flag
N21 H21 O22 4_445 0.82(4) 2.03(4) 2.821(5) 159(4) yes
N23 H23 N3 . 0.99(4) 1.79(4) 2.677(5) 148(3) yes
C25 H25 O22 . 0.95 2.44 2.966(5) 115 yes
C43 H432 O51 . 0.98 2.50 3.262(5) 135 yes
C44 H442 O51 . 0.98 2.22 3.061(5) 143 yes

loop_
_geom_torsion_atom_site_label_1
_geom_torsion_atom_site_label_2
_geom_torsion_atom_site_label_3
_geom_torsion_atom_site_label_4
_geom_torsion
C5 S1 C2 N3 -0.5(3)
C5 S1 C2 N21 -179.7(4)
N21 C2 N3 C4 179.3(4)
S1 C2 N3 C4 0.1(4)
C2 N3 C4 C5 0.5(5)
C2 N3 C4 C41 -179.2(3)
N3 C4 C5 C51 176.5(4)
C41 C4 C5 C51 -3.9(7)
N3 C4 C5 S1 -0.8(4)
C41 C4 C5 S1 178.8(3)
C2 S1 C5 C4 0.7(3)
C2 S1 C5 C51 -177.0(3)
N3 C2 N21 C22 -2.6(7)
S1 C2 N21 C22 176.6(3)
C2 N21 C22 O22 179.5(4)
C2 N21 C22 N23 -1.5(6)
O22 C22 N23 C24 2.0(6)
N21 C22 N23 C24 -176.9(4)
C22 N23 C24 C29 156.1(4)
C22 N23 C24 C25 -25.3(6)
C29 C24 C25 C26 0.7(6)
N23 C24 C25 C26 -177.9(4)
C24 C25 C26 C27 -1.0(6)
C25 C26 C27 C28 0.8(6)
C26 C27 C28 C29 -0.3(6)
C27 C28 C29 C24 0.0(6)
C25 C24 C29 C28 -0.2(6)
N23 C24 C29 C28 178.5(4)
N3 C4 C41 C44 126.8(4)
C5 C4 C41 C44 -52.8(5)
N3 C4 C41 C42 7.2(5)
C5 C4 C41 C42 -172.4(4)
N3 C4 C41 C43 -110.7(4)
C5 C4 C41 C43 69.7(5)
C4 C5 C51 O51 -0.6(7)
S1 C5 C51 O51 176.6(3)
C4 C5 C51 O52 -179.1(4)
S1 C5 C51 O52 -1.9(4)
O51 C51 O52 C53 2.0(5)
C5 C51 O52 C53 -179.5(3)
C51 O52 C53 C54 -168.5(3)

loop_
_cod_related_entry_id
_cod_related_entry_database
_cod_related_entry_code
1 ChemSpider 21132287
